data_7711662
loop_
_publ_author_name
'Cornia, Andrea'
'Nicolini, Alessio'
'McMonagle, Charles J.'
'Probert, Michael'

_publ_section_title
;
 The structure of a pentachromium(II) extended metal atom chain at 3 K:
 Cotton&#x2019;s conjecture proven
;
_journal_name_full 'Dalton Transactions'
_journal_paper_doi 10.1039/D2DT03103E
_journal_year 2022
_chemical_compound_source synthesis
_chemical_formula_iupac '[Cr5(C15H11N5)4(NCS)2]'
_chemical_formula_moiety 'C62 H44 Cr5 N22 S2'
_chemical_formula_sum 'C62 H44 Cr5 N22 S2'
_chemical_formula_weight 1421.31
_chemical_properties_physical Air-sensitive,Moisture-sensitive,Oxygen-sensitive
_space_group_crystal_system monoclinic
_space_group_IT_number 15
_space_group_name_Hall '-C 2yc'
_space_group_name_H-M_alt 'C 1 2/c 1'
_atom_sites_solution_hydrogens geom
_audit_creation_date 2022-09-17
_audit_creation_method SHELXL-2018/3
_audit_update_record
;
2022-09-21 deposited with the CCDC.	2022-11-01 downloaded from the CCDC.
;
_cell_angle_alpha 90
_cell_angle_beta 90.0121(16)
_cell_angle_gamma 90
_cell_formula_units_Z 4
_cell_length_a 15.2547(4)
_cell_length_b 26.2195(8)
_cell_length_c 15.2032(4)
_cell_measurement_reflns_used 3444
_cell_measurement_temperature 292.3
_cell_measurement_theta_max 26.32
_cell_measurement_theta_min 2.67
_cell_volume 6080.8(3)
_computing_cell_refinement 'SAINT V8.40B (Bruker, 2016)'
_computing_data_reduction 'SAINT V8.40B (Bruker, 2016)'
_computing_publication_material 'WINGX publication routines v2020.2 (Farrugia, 2012)'
_computing_structure_refinement 'SHELXL-2018/3 (Sheldrick, 2015)'
_diffrn_ambient_temperature 292.3
_diffrn_detector 'Bruker APEX2 area detector'
_diffrn_detector_area_resol_mean 7.9
_diffrn_detector_type 'CCD area detector'
_diffrn_measured_fraction_theta_full 0.882
_diffrn_measured_fraction_theta_max 0.863
_diffrn_measurement_device 'four-circle Huber diffractometer'
_diffrn_measurement_device_type 'Bruker APEX2 area detector'
_diffrn_measurement_method '\f scans'
_diffrn_radiation_collimation focused
_diffrn_radiation_monochromator 'multilayer optics'
_diffrn_radiation_probe x-ray
_diffrn_radiation_type 'Mo K\a'
_diffrn_radiation_wavelength 0.71073
_diffrn_radiation_xray_symbol K-L~3~
_diffrn_reflns_av_unetI/netI 0.0433
_diffrn_reflns_Laue_measured_fraction_full 0.882
_diffrn_reflns_Laue_measured_fraction_max 0.863
_diffrn_reflns_limit_h_max 19
_diffrn_reflns_limit_h_min -19
_diffrn_reflns_limit_k_max 25
_diffrn_reflns_limit_k_min 0
_diffrn_reflns_limit_l_max 18
_diffrn_reflns_limit_l_min 0
_diffrn_reflns_number 5214
_diffrn_reflns_point_group_measured_fraction_full 0.882
_diffrn_reflns_point_group_measured_fraction_max 0.863
_diffrn_reflns_theta_full 25.242
_diffrn_reflns_theta_max 26.382
_diffrn_reflns_theta_min 1.544
_diffrn_source 'rotating anode'
_diffrn_source_current 108.0
_diffrn_source_power 5.4
_diffrn_source_target Mo
_diffrn_source_type 'Bruker TXS with Helios Optics'
_diffrn_source_voltage 50.0
_diffrn_standards_number 0
_exptl_absorpt_coefficient_mu 0.996
_exptl_absorpt_correction_T_max 0.745372
_exptl_absorpt_correction_T_min 0.421354
_exptl_absorpt_correction_type multi-scan
_exptl_absorpt_process_details
;
TWINABS-2012/1 (Bruker, 2012) was used for absorption correction.
Final HKLF 4 output contains 28485 reflections, Rint = 0.0815
(11988 with I > 3sig(I), Rint = 0.0758)
;
_exptl_crystal_colour 'dark black'
_exptl_crystal_colour_modifier dark
_exptl_crystal_colour_primary black
_exptl_crystal_density_diffrn 1.553
_exptl_crystal_description prism
_exptl_crystal_F_000 2888
_exptl_crystal_preparation 'Et2O vapour diffusion into a CH2Cl2 solution,Magnetic properties'
_exptl_crystal_recrystallization_method 'Re-crystallisation from solvent: Et2O/CH2Cl2'
_exptl_crystal_size_max 0.380
_exptl_crystal_size_mid 0.250
_exptl_crystal_size_min 0.250
_refine_diff_density_max 0.706
_refine_diff_density_min -1.047
_refine_diff_density_rms 0.088
_refine_ls_extinction_method none
_refine_ls_goodness_of_fit_ref 1.061
_refine_ls_hydrogen_treatment constr
_refine_ls_matrix_type full
_refine_ls_number_parameters 417
_refine_ls_number_reflns 5214
_refine_ls_number_restraints 466
_refine_ls_restrained_S_all 1.018
_refine_ls_R_factor_all 0.0704
_refine_ls_R_factor_gt 0.0506
_refine_ls_shift/su_max 0.000
_refine_ls_shift/su_mean 0.000
_refine_ls_structure_factor_coef Fsqd
_refine_ls_weighting_details 'w=1/[\s^2^(Fo^2^)+(0.0786P)^2^+7.1640P] where P=(Fo^2^+2Fc^2^)/3'
_refine_ls_weighting_scheme calc
_refine_ls_wR_factor_gt 0.1344
_refine_ls_wR_factor_ref 0.1585
_reflns_Friedel_coverage 0.000
_reflns_number_gt 3762
_reflns_number_total 5214
_reflns_threshold_expression 'I > 2\s(I)'
_cod_data_source_file d2dt03103e2.cif
_cod_data_source_block ambient_before
_cod_database_code 7711662
_shelx_shelxl_version_number 2018/3
_shelx_space_group_comment
;
The symmetry employed for this shelxl refinement is uniquely defined
by the following loop, which should always be used as a source of
symmetry information in preference to the above space-group names.
They are only intended as comments.
;
_shelx_estimated_absorpt_t_min 0.703
_shelx_estimated_absorpt_t_max 0.789

loop_
_space_group_symop_operation_xyz
'x, y, z'
'-x, y, -z+1/2'
'x+1/2, y+1/2, z'
'-x+1/2, y+1/2, -z+1/2'
'-x, -y, -z'
'x, -y, z-1/2'
'-x+1/2, -y+1/2, -z'
'x+1/2, -y+1/2, z-1/2'

loop_
_atom_site_label
_atom_site_type_symbol
_atom_site_fract_x
_atom_site_fract_y
_atom_site_fract_z
_atom_site_U_iso_or_equiv
_atom_site_adp_type
_atom_site_occupancy
_atom_site_site_symmetry_order
_atom_site_calc_flag
_atom_site_refinement_flags_posn
_atom_site_refinement_flags_adp
_atom_site_refinement_flags_occupancy
_atom_site_disorder_assembly
_atom_site_disorder_group
Cr1 Cr 0.500000 0.57558(3) 0.250000 0.0386(2) Uani 1 2 d S T P . .
Cr2 Cr 0.500000 0.66787(3) 0.250000 0.0387(2) Uani 1 2 d S T P . .
Cr3 Cr 0.500000 0.74773(3) 0.250000 0.0343(2) Uani 1 2 d S T P . .
Cr4 Cr 0.500000 0.83928(3) 0.250000 0.0376(2) Uani 1 2 d S T P . .
Cr5 Cr 0.500000 0.92144(3) 0.250000 0.0370(2) Uani 1 2 d S T P . .
S1 S 0.500000 0.38568(7) 0.250000 0.0928(8) Uani 1 2 d S T P . .
S2 S 0.500000 1.11463(7) 0.250000 0.0923(8) Uani 1 2 d S T P . .
N1 N 0.5684(3) 0.58312(19) 0.1294(3) 0.0362(10) Uani 1 1 d . . . . .
N2 N 0.6030(2) 0.66646(12) 0.1662(2) 0.0351(8) Uani 1 1 d . . . . .
N3 N 0.6261(5) 0.75012(10) 0.2034(5) 0.0299(16) Uani 1 1 d . . . . .
N4 N 0.63306(19) 0.83410(12) 0.2471(2) 0.0318(8) Uani 1 1 d . . . . .
N5 N 0.6318(3) 0.9185(2) 0.2889(3) 0.0353(11) Uani 1 1 d . . . . .
N6 N 0.6196(3) 0.5838(2) 0.3171(3) 0.0380(11) Uani 1 1 d . . . . .
N7 N 0.5829(2) 0.66613(12) 0.3541(2) 0.0348(8) Uani 1 1 d . . . . .
N8 N 0.5467(5) 0.75018(10) 0.3775(4) 0.0285(15) Uani 1 1 d . . . . .
N9 N 0.5025(2) 0.83406(12) 0.3836(2) 0.0326(8) Uani 1 1 d . . . . .
N10 N 0.4622(3) 0.91870(19) 0.3819(3) 0.0335(10) Uani 1 1 d . . . . .
N11 N 0.500000 0.49109(19) 0.250000 0.0518(12) Uani 1 2 d S T P . .
N12 N 0.500000 1.0093(2) 0.250000 0.0510(12) Uani 1 2 d S T P . .
C1 C 0.5687(5) 0.5452(3) 0.0720(5) 0.0438(16) Uani 1 1 d . . . . .
H1 H 0.539839 0.515358 0.088143 0.053 Uiso 1 1 calc R U . . .
C2 C 0.6073(6) 0.5460(3) -0.0080(5) 0.0567(19) Uani 1 1 d . . . . .
H2 H 0.606883 0.517450 -0.044222 0.068 Uiso 1 1 calc R U . . .
C3 C 0.6470(5) 0.5905(3) -0.0339(5) 0.065(2) Uani 1 1 d . . . . .
H3 H 0.672817 0.592973 -0.089157 0.078 Uiso 1 1 calc R U . . .
C4 C 0.6484(3) 0.63123(19) 0.0224(3) 0.0543(13) Uani 1 1 d . . . . .
H4 H 0.675241 0.661502 0.005421 0.065 Uiso 1 1 calc R U . . .
C5 C 0.6092(3) 0.62742(17) 0.1063(3) 0.0377(9) Uani 1 1 d . . . . .
C6 C 0.6606(3) 0.70684(18) 0.1666(3) 0.0367(11) Uani 1 1 d . . . . .
C7 C 0.7477(4) 0.7055(2) 0.1396(4) 0.0568(18) Uani 1 1 d . . . . .
H7 H 0.772054 0.675494 0.118251 0.068 Uiso 1 1 calc R U . . .
C8 C 0.7978(7) 0.74968(16) 0.1450(8) 0.066(3) Uani 1 1 d . . . . .
H8 H 0.855937 0.749425 0.126477 0.079 Uiso 1 1 calc R U . . .
C9 C 0.7615(4) 0.7936(3) 0.1777(4) 0.0523(17) Uani 1 1 d . . . . .
H9 H 0.793717 0.823730 0.177989 0.063 Uiso 1 1 calc R U . . .
C10 C 0.6760(3) 0.79315(18) 0.2105(3) 0.0333(10) Uani 1 1 d . . . . .
C11 C 0.6772(2) 0.87399(15) 0.2857(3) 0.0322(9) Uani 1 1 d . . . . .
C12 C 0.7607(3) 0.87106(18) 0.3248(3) 0.0458(11) Uani 1 1 d . . . . .
H12 H 0.791126 0.840327 0.324808 0.055 Uiso 1 1 calc R U . . .
C13 C 0.7973(4) 0.9134(3) 0.3630(4) 0.0516(16) Uani 1 1 d . . . . .
H13 H 0.852301 0.911349 0.389134 0.062 Uiso 1 1 calc R U . . .
C14 C 0.7521(5) 0.9593(3) 0.3626(5) 0.0478(16) Uani 1 1 d . . . . .
H14 H 0.776830 0.988504 0.387002 0.057 Uiso 1 1 calc R U . . .
C15 C 0.6699(4) 0.9609(3) 0.3253(5) 0.0407(14) Uani 1 1 d . . . . .
H15 H 0.639332 0.991592 0.324799 0.049 Uiso 1 1 calc R U . . .
C16 C 0.6774(5) 0.5437(3) 0.3126(5) 0.0510(18) Uani 1 1 d . . . . .
H16 H 0.660615 0.513851 0.284275 0.061 Uiso 1 1 calc R U . . .
C17 C 0.7592(5) 0.5471(3) 0.3489(6) 0.072(3) Uani 1 1 d . . . . .
H17 H 0.797691 0.519642 0.345275 0.086 Uiso 1 1 calc R U . . .
C18 C 0.7843(5) 0.5916(3) 0.3911(5) 0.070(2) Uani 1 1 d . . . . .
H18 H 0.839952 0.594208 0.415589 0.084 Uiso 1 1 calc R U . . .
C19 C 0.7277(3) 0.6315(2) 0.3967(4) 0.0575(14) Uani 1 1 d . . . . .
H19 H 0.744224 0.661286 0.425342 0.069 Uiso 1 1 calc R U . . .
C20 C 0.6432(3) 0.62720(17) 0.3586(3) 0.0381(10) Uani 1 1 d . . . . .
C21 C 0.5830(3) 0.70655(18) 0.4114(3) 0.0374(11) Uani 1 1 d . . . . .
C22 C 0.6102(4) 0.7062(3) 0.4992(4) 0.0601(19) Uani 1 1 d . . . . .
H22 H 0.631054 0.676274 0.524569 0.072 Uiso 1 1 calc R U . . .
C23 C 0.6062(7) 0.74967(17) 0.5473(6) 0.063(3) Uani 1 1 d . . . . .
H23 H 0.627845 0.749708 0.604493 0.076 Uiso 1 1 calc R U . . .
C24 C 0.5706(4) 0.7938(2) 0.5134(4) 0.0504(16) Uani 1 1 d . . . . .
H24 H 0.567828 0.823326 0.547200 0.061 Uiso 1 1 calc R U . . .
C25 C 0.5387(3) 0.79327(18) 0.4269(3) 0.0345(10) Uani 1 1 d . . . . .
C26 C 0.4642(3) 0.87401(16) 0.4276(3) 0.0345(9) Uani 1 1 d . . . . .
C27 C 0.4232(3) 0.87130(18) 0.5110(3) 0.0486(12) Uani 1 1 d . . . . .
H27 H 0.422098 0.840616 0.541694 0.058 Uiso 1 1 calc R U . . .
C28 C 0.3854(4) 0.9135(3) 0.5462(4) 0.0551(17) Uani 1 1 d . . . . .
H28 H 0.358087 0.911779 0.600808 0.066 Uiso 1 1 calc R U . . .
C29 C 0.3876(6) 0.9586(3) 0.5006(5) 0.0587(19) Uani 1 1 d . . . . .
H29 H 0.363620 0.988243 0.524064 0.070 Uiso 1 1 calc R U . . .
C30 C 0.4256(5) 0.9585(3) 0.4212(5) 0.0454(16) Uani 1 1 d . . . . .
H30 H 0.426386 0.989226 0.390666 0.055 Uiso 1 1 calc R U . . .
C31 C 0.500000 0.4475(3) 0.250000 0.0520(14) Uani 1 2 d S T P . .
C32 C 0.500000 1.0529(3) 0.250000 0.0521(15) Uani 1 2 d S T P . .

loop_
_atom_site_aniso_label
_atom_site_aniso_U_11
_atom_site_aniso_U_22
_atom_site_aniso_U_33
_atom_site_aniso_U_23
_atom_site_aniso_U_13
_atom_site_aniso_U_12
Cr1 0.0381(9) 0.0404(6) 0.0372(9) 0.000 -0.0015(9) 0.000
Cr2 0.0287(8) 0.0564(6) 0.0310(8) 0.000 -0.0010(8) 0.000
Cr3 0.0262(9) 0.0513(6) 0.0252(9) 0.000 -0.0029(11) 0.000
Cr4 0.0282(7) 0.0574(6) 0.0272(7) 0.000 -0.0004(8) 0.000
Cr5 0.0359(8) 0.0456(6) 0.0295(8) 0.000 -0.0007(9) 0.000
S1 0.085(2) 0.0383(13) 0.155(3) 0.000 0.036(3) 0.000
S2 0.149(3) 0.0407(14) 0.087(2) 0.000 -0.028(3) 0.000
N1 0.040(2) 0.021(2) 0.047(2) -0.0062(17) -0.0008(18) 0.0059(18)
N2 0.0331(17) 0.025(2) 0.047(2) -0.0038(15) 0.0038(14) -0.0004(14)
N3 0.034(3) 0.022(3) 0.034(3) 0.0013(12) 0.003(3) 0.0009(11)
N4 0.0280(16) 0.025(2) 0.0425(19) -0.0011(14) -0.0012(13) -0.0008(13)
N5 0.035(2) 0.028(2) 0.043(2) -0.0050(19) -0.0017(17) -0.0040(16)
N6 0.037(2) 0.028(2) 0.049(3) 0.002(2) -0.0029(18) 0.0057(16)
N7 0.0381(18) 0.023(2) 0.0439(19) 0.0026(14) -0.0069(14) 0.0033(14)
N8 0.037(4) 0.022(3) 0.026(3) 0.0000(11) -0.002(3) 0.0001(11)
N9 0.0355(17) 0.025(2) 0.0369(18) 0.0005(14) -0.0015(13) 0.0011(14)
N10 0.033(2) 0.028(2) 0.040(2) -0.0055(16) 0.0000(16) 0.0038(17)
N11 0.047(5) 0.040(3) 0.069(6) 0.000 0.004(6) 0.000
N12 0.045(5) 0.049(3) 0.059(6) 0.000 0.001(6) 0.000
C1 0.058(4) 0.021(4) 0.052(3) -0.005(2) -0.005(3) 0.003(3)
C2 0.076(4) 0.043(4) 0.051(3) -0.020(3) -0.002(3) 0.003(3)
C3 0.084(5) 0.060(4) 0.050(3) -0.016(3) 0.015(3) -0.005(3)
C4 0.069(3) 0.039(3) 0.055(3) -0.005(2) 0.013(2) -0.005(2)
C5 0.037(2) 0.031(3) 0.044(2) -0.0061(18) 0.0010(17) 0.0057(17)
C6 0.037(2) 0.023(3) 0.050(3) -0.001(2) 0.009(2) 0.0004(16)
C7 0.041(3) 0.038(4) 0.092(5) -0.014(3) 0.018(3) 0.002(2)
C8 0.052(5) 0.042(5) 0.104(8) -0.019(3) 0.018(5) -0.007(2)
C9 0.037(2) 0.038(4) 0.081(4) -0.015(3) 0.016(3) -0.010(2)
C10 0.031(2) 0.025(3) 0.044(3) 0.002(2) -0.0011(18) 0.0012(16)
C11 0.0312(19) 0.028(2) 0.038(2) -0.0012(17) 0.0014(15) -0.0047(16)
C12 0.033(2) 0.041(3) 0.064(3) -0.006(2) -0.0092(19) 0.0019(18)
C13 0.034(3) 0.059(4) 0.061(4) -0.014(3) -0.009(2) -0.008(2)
C14 0.048(3) 0.040(4) 0.056(3) -0.017(3) 0.000(2) -0.015(3)
C15 0.045(3) 0.031(3) 0.046(3) -0.009(2) 0.002(2) -0.004(2)
C16 0.050(3) 0.041(4) 0.062(4) -0.009(3) -0.005(3) 0.018(3)
C17 0.054(4) 0.055(5) 0.105(6) -0.019(4) -0.016(4) 0.031(3)
C18 0.045(3) 0.063(4) 0.102(5) -0.008(3) -0.029(3) 0.016(3)
C19 0.046(3) 0.047(3) 0.080(4) -0.011(3) -0.022(2) 0.005(2)
C20 0.039(2) 0.028(3) 0.047(2) 0.0063(18) -0.0044(18) 0.0040(17)
C21 0.040(2) 0.030(3) 0.042(2) -0.0013(18) -0.008(2) 0.001(2)
C22 0.093(5) 0.036(4) 0.051(3) 0.002(2) -0.030(3) 0.019(3)
C23 0.102(8) 0.055(5) 0.032(4) -0.0064(19) -0.040(5) 0.014(3)
C24 0.069(4) 0.036(3) 0.046(3) -0.012(2) -0.017(3) 0.003(3)
C25 0.034(2) 0.030(3) 0.039(2) -0.0006(18) -0.0031(18) -0.0005(19)
C26 0.034(2) 0.031(3) 0.038(2) -0.0058(17) -0.0012(16) -0.0013(16)
C27 0.053(3) 0.045(3) 0.048(3) 0.001(2) 0.010(2) 0.002(2)
C28 0.063(4) 0.060(4) 0.043(3) -0.011(3) 0.014(3) 0.006(3)
C29 0.072(4) 0.053(4) 0.052(3) -0.009(3) 0.009(3) 0.025(3)
C30 0.060(4) 0.028(4) 0.049(3) -0.006(2) 0.001(3) 0.011(3)
C31 0.053(7) 0.055(4) 0.048(6) 0.000 0.002(7) 0.000
C32 0.059(7) 0.059(4) 0.039(6) 0.000 -0.007(7) 0.000

loop_
_atom_type_symbol
_atom_type_description
_atom_type_scat_dispersion_real
_atom_type_scat_dispersion_imag
_atom_type_scat_source
C C 0.0033 0.0016 'International Tables Vol C Tables 4.2.6.8 and 6.1.1.4'
H H 0.0000 0.0000 'International Tables Vol C Tables 4.2.6.8 and 6.1.1.4'
Cr Cr 0.3209 0.6236 'International Tables Vol C Tables 4.2.6.8 and 6.1.1.4'
N N 0.0061 0.0033 'International Tables Vol C Tables 4.2.6.8 and 6.1.1.4'
S S 0.1246 0.1234 'International Tables Vol C Tables 4.2.6.8 and 6.1.1.4'

loop_
_geom_angle_atom_site_label_1
_geom_angle_atom_site_label_2
_geom_angle_atom_site_label_3
_geom_angle
_geom_angle_site_symmetry_1
_geom_angle_site_symmetry_3
_geom_angle_publ_flag
N6 Cr1 N6 168.2(3) . 2_655 ?
N6 Cr1 N1 89.9(2) . 2_655 ?
N6 Cr1 N1 89.0(2) 2_655 2_655 ?
N6 Cr1 N1 89.0(2) . . ?
N6 Cr1 N1 89.9(2) 2_655 . ?
N1 Cr1 N1 169.3(3) 2_655 . ?
N6 Cr1 N11 95.89(14) . . ?
N6 Cr1 N11 95.89(14) 2_655 . ?
N1 Cr1 N11 95.35(14) 2_655 . ?
N1 Cr1 N11 95.35(14) . . ?
N6 Cr1 Cr2 84.11(14) . . ?
N6 Cr1 Cr2 84.11(14) 2_655 . ?
N1 Cr1 Cr2 84.65(14) 2_655 . ?
N1 Cr1 Cr2 84.65(14) . . ?
N11 Cr1 Cr2 180.0 . . ?
N2 Cr2 N2 177.90(19) 2_655 . ?
N2 Cr2 N7 90.38(15) 2_655 2_655 ?
N2 Cr2 N7 89.57(15) . 2_655 ?
N2 Cr2 N7 89.57(15) 2_655 . ?
N2 Cr2 N7 90.38(15) . . ?
N7 Cr2 N7 177.43(19) 2_655 . ?
N2 Cr2 Cr3 91.05(10) 2_655 . ?
N2 Cr2 Cr3 91.05(10) . . ?
N7 Cr2 Cr3 91.29(9) 2_655 . ?
N7 Cr2 Cr3 91.29(9) . . ?
N2 Cr2 Cr1 88.95(10) 2_655 . ?
N2 Cr2 Cr1 88.95(10) . . ?
N7 Cr2 Cr1 88.71(9) 2_655 . ?
N7 Cr2 Cr1 88.71(9) . . ?
Cr3 Cr2 Cr1 180.0 . . ?
N3 Cr3 N3 176.50(16) . 2_655 ?
N3 Cr3 N8 90.0(4) . . ?
N3 Cr3 N8 89.9(4) 2_655 . ?
N3 Cr3 N8 89.9(4) . 2_655 ?
N3 Cr3 N8 90.0(4) 2_655 2_655 ?
N8 Cr3 N8 176.44(16) . 2_655 ?
N3 Cr3 Cr2 91.75(8) . . ?
N3 Cr3 Cr2 91.75(8) 2_655 . ?
N8 Cr3 Cr2 91.78(8) . . ?
N8 Cr3 Cr2 91.78(8) 2_655 . ?
N3 Cr3 Cr4 88.25(8) . . ?
N3 Cr3 Cr4 88.25(8) 2_655 . ?
N8 Cr3 Cr4 88.22(8) . . ?
N8 Cr3 Cr4 88.22(8) 2_655 . ?
Cr2 Cr3 Cr4 180.0 . . ?
N4 Cr4 N4 172.35(19) 2_655 . ?
N4 Cr4 N9 89.90(14) 2_655 2_655 ?
N4 Cr4 N9 89.59(14) . 2_655 ?
N4 Cr4 N9 89.59(14) 2_655 . ?
N4 Cr4 N9 89.90(14) . . ?
N9 Cr4 N9 172.29(19) 2_655 . ?
N4 Cr4 Cr5 93.83(9) 2_655 . ?
N4 Cr4 Cr5 93.83(9) . . ?
N9 Cr4 Cr5 93.85(9) 2_655 . ?
N9 Cr4 Cr5 93.85(9) . . ?
N4 Cr4 Cr3 86.17(9) 2_655 . ?
N4 Cr4 Cr3 86.17(9) . . ?
N9 Cr4 Cr3 86.15(9) 2_655 . ?
N9 Cr4 Cr3 86.15(9) . . ?
Cr5 Cr4 Cr3 180.0 . . ?
N10 Cr5 N10 176.1(3) 2_655 . ?
N10 Cr5 N5 89.61(19) 2_655 2_655 ?
N10 Cr5 N5 90.3(2) . 2_655 ?
N10 Cr5 N5 90.3(2) 2_655 . ?
N10 Cr5 N5 89.61(19) . . ?
N5 Cr5 N5 175.8(3) 2_655 . ?
N10 Cr5 Cr4 88.03(14) 2_655 . ?
N10 Cr5 Cr4 88.03(14) . . ?
N5 Cr5 Cr4 87.92(14) 2_655 . ?
N5 Cr5 Cr4 87.92(14) . . ?
N10 Cr5 N12 91.97(14) 2_655 . ?
N10 Cr5 N12 91.97(14) . . ?
N5 Cr5 N12 92.08(14) 2_655 . ?
N5 Cr5 N12 92.08(14) . . ?
Cr4 Cr5 N12 180.0 . . ?
C1 N1 C5 118.0(5) . . ?
C1 N1 Cr1 120.1(5) . . ?
C5 N1 Cr1 121.8(3) . . ?
C5 N2 C6 122.3(4) . . ?
C5 N2 Cr2 119.0(3) . . ?
C6 N2 Cr2 118.6(3) . . ?
C10 N3 C6 120.1(6) . . ?
C10 N3 Cr3 121.4(3) . . ?
C6 N3 Cr3 118.4(4) . . ?
C11 N4 C10 122.2(3) . . ?
C11 N4 Cr4 115.4(2) . . ?
C10 N4 Cr4 122.4(3) . . ?
C11 N5 C15 119.7(5) . . ?
C11 N5 Cr5 120.6(3) . . ?
C15 N5 Cr5 119.4(4) . . ?
C20 N6 C16 119.8(5) . . ?
C20 N6 Cr1 123.0(3) . . ?
C16 N6 Cr1 117.0(4) . . ?
C21 N7 C20 122.7(4) . . ?
C21 N7 Cr2 118.7(3) . . ?
C20 N7 Cr2 118.2(3) . . ?
C25 N8 C21 121.4(5) . . ?
C25 N8 Cr3 120.8(3) . . ?
C21 N8 Cr3 117.8(3) . . ?
C25 N9 C26 122.1(4) . . ?
C25 N9 Cr4 122.6(3) . . ?
C26 N9 Cr4 115.3(3) . . ?
C30 N10 C26 117.2(5) . . ?
C30 N10 Cr5 121.4(4) . . ?
C26 N10 Cr5 120.9(3) . . ?
C31 N11 Cr1 180.0 . . ?
C32 N12 Cr5 180.0 . . ?
N1 C1 C2 125.6(7) . . ?
N1 C1 H1 117.2 . . ?
C2 C1 H1 117.2 . . ?
C1 C2 C3 117.7(7) . . ?
C1 C2 H2 121.2 . . ?
C3 C2 H2 121.2 . . ?
C4 C3 C2 119.3(7) . . ?
C4 C3 H3 120.3 . . ?
C2 C3 H3 120.3 . . ?
C3 C4 C5 120.2(5) . . ?
C3 C4 H4 119.9 . . ?
C5 C4 H4 119.9 . . ?
N1 C5 N2 115.7(4) . . ?
N1 C5 C4 119.0(4) . . ?
N2 C5 C4 125.1(4) . . ?
N3 C6 N2 113.2(4) . . ?
N3 C6 C7 120.5(5) . . ?
N2 C6 C7 126.1(4) . . ?
C8 C7 C6 119.2(6) . . ?
C8 C7 H7 120.4 . . ?
C6 C7 H7 120.4 . . ?
C9 C8 C7 119.9(9) . . ?
C9 C8 H8 120.1 . . ?
C7 C8 H8 120.1 . . ?
C8 C9 C10 120.0(6) . . ?
C8 C9 H9 120.0 . . ?
C10 C9 H9 120.0 . . ?
N3 C10 N4 114.2(4) . . ?
N3 C10 C9 120.0(5) . . ?
N4 C10 C9 125.6(4) . . ?
N5 C11 N4 114.8(4) . . ?
N5 C11 C12 119.5(4) . . ?
N4 C11 C12 125.6(4) . . ?
C13 C12 C11 120.2(5) . . ?
C13 C12 H12 119.9 . . ?
C11 C12 H12 119.9 . . ?
C12 C13 C14 119.9(6) . . ?
C12 C13 H13 120.1 . . ?
C14 C13 H13 120.1 . . ?
C15 C14 C13 118.7(7) . . ?
C15 C14 H14 120.6 . . ?
C13 C14 H14 120.6 . . ?
N5 C15 C14 121.9(7) . . ?
N5 C15 H15 119.1 . . ?
C14 C15 H15 119.1 . . ?
C17 C16 N6 121.1(7) . . ?
C17 C16 H16 119.4 . . ?
N6 C16 H16 119.4 . . ?
C16 C17 C18 119.5(7) . . ?
C16 C17 H17 120.3 . . ?
C18 C17 H17 120.3 . . ?
C19 C18 C17 120.1(6) . . ?
C19 C18 H18 119.9 . . ?
C17 C18 H18 119.9 . . ?
C18 C19 C20 119.4(5) . . ?
C18 C19 H19 120.3 . . ?
C20 C19 H19 120.3 . . ?
N6 C20 N7 115.0(4) . . ?
N6 C20 C19 120.0(4) . . ?
N7 C20 C19 124.8(4) . . ?
N8 C21 N7 113.8(4) . . ?
N8 C21 C22 119.0(5) . . ?
N7 C21 C22 127.0(5) . . ?
C23 C22 C21 119.7(6) . . ?
C23 C22 H22 120.1 . . ?
C21 C22 H22 120.1 . . ?
C22 C23 C24 121.5(7) . . ?
C22 C23 H23 119.3 . . ?
C24 C23 H23 119.3 . . ?
C23 C24 C25 118.6(6) . . ?
C23 C24 H24 120.7 . . ?
C25 C24 H24 120.7 . . ?
N8 C25 N9 114.7(4) . . ?
N8 C25 C24 119.6(5) . . ?
N9 C25 C24 125.6(4) . . ?
N10 C26 N9 114.6(4) . . ?
N10 C26 C27 119.3(4) . . ?
N9 C26 C27 125.9(4) . . ?
C28 C27 C26 120.0(5) . . ?
C28 C27 H27 120.0 . . ?
C26 C27 H27 120.0 . . ?
C27 C28 C29 119.6(6) . . ?
C27 C28 H28 120.2 . . ?
C29 C28 H28 120.2 . . ?
C30 C29 C28 117.6(7) . . ?
C30 C29 H29 121.2 . . ?
C28 C29 H29 121.2 . . ?
N10 C30 C29 126.2(7) . . ?
N10 C30 H30 116.9 . . ?
C29 C30 H30 116.9 . . ?
N11 C31 S1 180.0 . . ?
N12 C32 S2 180.0 . . ?

loop_
_geom_bond_atom_site_label_1
_geom_bond_atom_site_label_2
_geom_bond_distance
_geom_bond_site_symmetry_2
_geom_bond_publ_flag
Cr1 N6 2.101(5) . ?
Cr1 N6 2.101(5) 2_655 ?
Cr1 N1 2.120(5) 2_655 ?
Cr1 N1 2.120(5) . ?
Cr1 N11 2.215(5) . ?
Cr1 Cr2 2.4198(12) . ?
Cr2 N2 2.024(3) 2_655 ?
Cr2 N2 2.024(3) . ?
Cr2 N7 2.025(3) 2_655 ?
Cr2 N7 2.025(3) . ?
Cr2 Cr3 2.0939(13) . ?
Cr3 N3 2.051(7) . ?
Cr3 N3 2.051(7) 2_655 ?
Cr3 N8 2.066(6) . ?
Cr3 N8 2.066(6) 2_655 ?
Cr3 Cr4 2.4005(13) . ?
Cr4 N4 2.035(3) 2_655 ?
Cr4 N4 2.035(3) . ?
Cr4 N9 2.036(3) 2_655 ?
Cr4 N9 2.036(3) . ?
Cr4 Cr5 2.1541(12) . ?
Cr5 N10 2.088(5) 2_655 ?
Cr5 N10 2.088(5) . ?
Cr5 N5 2.097(5) 2_655 ?
Cr5 N5 2.097(5) . ?
Cr5 N12 2.304(5) . ?
S1 C31 1.620(7) . ?
S2 C32 1.619(7) . ?
N1 C1 1.323(8) . ?
N1 C5 1.363(6) . ?
N2 C5 1.373(5) . ?
N2 C6 1.375(5) . ?
N3 C10 1.366(6) . ?
N3 C6 1.370(6) . ?
N4 C11 1.375(5) . ?
N4 C10 1.376(5) . ?
N5 C11 1.358(6) . ?
N5 C15 1.370(8) . ?
N6 C20 1.350(6) . ?
N6 C16 1.373(8) . ?
N7 C21 1.373(6) . ?
N7 C20 1.376(5) . ?
N8 C25 1.363(6) . ?
N8 C21 1.372(6) . ?
N9 C25 1.372(5) . ?
N9 C26 1.374(5) . ?
N10 C30 1.325(8) . ?
N10 C26 1.363(6) . ?
N11 C31 1.144(7) . ?
N12 C32 1.143(7) . ?
C1 C2 1.351(11) . ?
C1 H1 0.9300 . ?
C2 C3 1.373(10) . ?
C2 H2 0.9300 . ?
C3 C4 1.369(8) . ?
C3 H3 0.9300 . ?
C4 C5 1.412(6) . ?
C4 H4 0.9300 . ?
C6 C7 1.391(7) . ?
C7 C8 1.390(9) . ?
C7 H7 0.9300 . ?
C8 C9 1.372(9) . ?
C8 H8 0.9300 . ?
C9 C10 1.395(7) . ?
C9 H9 0.9300 . ?
C11 C12 1.408(6) . ?
C12 C13 1.372(8) . ?
C12 H12 0.9300 . ?
C13 C14 1.388(10) . ?
C13 H13 0.9300 . ?
C14 C15 1.376(10) . ?
C14 H14 0.9300 . ?
C15 H15 0.9300 . ?
C16 C17 1.367(11) . ?
C16 H16 0.9300 . ?
C17 C18 1.387(11) . ?
C17 H17 0.9300 . ?
C18 C19 1.358(8) . ?
C18 H18 0.9300 . ?
C19 C20 1.417(6) . ?
C19 H19 0.9300 . ?
C21 C22 1.398(7) . ?
C22 C23 1.355(8) . ?
C22 H22 0.9300 . ?
C23 C24 1.378(8) . ?
C23 H23 0.9300 . ?
C24 C25 1.402(7) . ?
C24 H24 0.9300 . ?
C26 C27 1.416(6) . ?
C27 C28 1.357(8) . ?
C27 H27 0.9300 . ?
C28 C29 1.372(10) . ?
C28 H28 0.9300 . ?
C29 C30 1.340(11) . ?
C29 H29 0.9300 . ?
C30 H30 0.9300 . ?

loop_
_geom_torsion_atom_site_label_1
_geom_torsion_atom_site_label_2
_geom_torsion_atom_site_label_3
_geom_torsion_atom_site_label_4
_geom_torsion
_geom_torsion_site_symmetry_1
_geom_torsion_site_symmetry_2
_geom_torsion_site_symmetry_3
_geom_torsion_site_symmetry_4
_geom_torsion_publ_flag
C5 N1 C1 C2 1.0(10) . . . . ?
Cr1 N1 C1 C2 177.7(6) . . . . ?
N1 C1 C2 C3 -2.5(12) . . . . ?
C1 C2 C3 C4 1.9(11) . . . . ?
C2 C3 C4 C5 0.0(10) . . . . ?
C1 N1 C5 N2 176.7(5) . . . . ?
Cr1 N1 C5 N2 0.1(5) . . . . ?
C1 N1 C5 C4 1.0(7) . . . . ?
Cr1 N1 C5 C4 -175.6(3) . . . . ?
C6 N2 C5 N1 159.6(4) . . . . ?
Cr2 N2 C5 N1 -25.7(5) . . . . ?
C6 N2 C5 C4 -25.0(7) . . . . ?
Cr2 N2 C5 C4 149.7(4) . . . . ?
C3 C4 C5 N1 -1.4(8) . . . . ?
C3 C4 C5 N2 -176.7(5) . . . . ?
C10 N3 C6 N2 178.5(5) . . . . ?
Cr3 N3 C6 N2 0.1(7) . . . . ?
C10 N3 C6 C7 2.8(9) . . . . ?
Cr3 N3 C6 C7 -175.6(5) . . . . ?
C5 N2 C6 N3 154.9(5) . . . . ?
Cr2 N2 C6 N3 -19.8(6) . . . . ?
C5 N2 C6 C7 -29.7(7) . . . . ?
Cr2 N2 C6 C7 155.6(5) . . . . ?
N3 C6 C7 C8 -4.2(10) . . . . ?
N2 C6 C7 C8 -179.3(7) . . . . ?
C6 C7 C8 C9 0.8(14) . . . . ?
C7 C8 C9 C10 4.0(13) . . . . ?
C6 N3 C10 N4 178.9(5) . . . . ?
Cr3 N3 C10 N4 -2.8(7) . . . . ?
C6 N3 C10 C9 2.0(9) . . . . ?
Cr3 N3 C10 C9 -179.7(4) . . . . ?
C11 N4 C10 N3 158.1(5) . . . . ?
Cr4 N4 C10 N3 -20.7(6) . . . . ?
C11 N4 C10 C9 -25.2(7) . . . . ?
Cr4 N4 C10 C9 155.9(4) . . . . ?
C8 C9 C10 N3 -5.4(10) . . . . ?
C8 C9 C10 N4 178.1(7) . . . . ?
C15 N5 C11 N4 -179.4(5) . . . . ?
Cr5 N5 C11 N4 6.5(5) . . . . ?
C15 N5 C11 C12 4.0(7) . . . . ?
Cr5 N5 C11 C12 -170.0(3) . . . . ?
C10 N4 C11 N5 156.5(4) . . . . ?
Cr4 N4 C11 N5 -24.5(4) . . . . ?
C10 N4 C11 C12 -27.1(6) . . . . ?
Cr4 N4 C11 C12 151.8(4) . . . . ?
N5 C11 C12 C13 -2.4(7) . . . . ?
N4 C11 C12 C13 -178.6(5) . . . . ?
C11 C12 C13 C14 -0.4(9) . . . . ?
C12 C13 C14 C15 1.6(10) . . . . ?
C11 N5 C15 C14 -2.9(9) . . . . ?
Cr5 N5 C15 C14 171.2(5) . . . . ?
C13 C14 C15 N5 0.0(10) . . . . ?
C20 N6 C16 C17 -0.5(10) . . . . ?
Cr1 N6 C16 C17 175.3(6) . . . . ?
N6 C16 C17 C18 0.0(13) . . . . ?
C16 C17 C18 C19 0.4(13) . . . . ?
C17 C18 C19 C20 -0.4(11) . . . . ?
C16 N6 C20 N7 175.7(5) . . . . ?
Cr1 N6 C20 N7 0.1(6) . . . . ?
C16 N6 C20 C19 0.5(8) . . . . ?
Cr1 N6 C20 C19 -175.1(4) . . . . ?
C21 N7 C20 N6 160.7(4) . . . . ?
Cr2 N7 C20 N6 -26.7(5) . . . . ?
C21 N7 C20 C19 -24.4(7) . . . . ?
Cr2 N7 C20 C19 148.2(4) . . . . ?
C18 C19 C20 N6 0.0(9) . . . . ?
C18 C19 C20 N7 -174.7(6) . . . . ?
C25 N8 C21 N7 177.5(5) . . . . ?
Cr3 N8 C21 N7 -0.2(7) . . . . ?
C25 N8 C21 C22 1.5(9) . . . . ?
Cr3 N8 C21 C22 -176.1(5) . . . . ?
C20 N7 C21 N8 153.5(5) . . . . ?
Cr2 N7 C21 N8 -19.1(6) . . . . ?
C20 N7 C21 C22 -30.9(7) . . . . ?
Cr2 N7 C21 C22 156.5(5) . . . . ?
N8 C21 C22 C23 -4.6(10) . . . . ?
N7 C21 C22 C23 -180.0(7) . . . . ?
C21 C22 C23 C24 4.1(14) . . . . ?
C22 C23 C24 C25 -0.4(13) . . . . ?
C21 N8 C25 N9 178.9(5) . . . . ?
Cr3 N8 C25 N9 -3.5(7) . . . . ?
C21 N8 C25 C24 2.2(8) . . . . ?
Cr3 N8 C25 C24 179.7(4) . . . . ?
C26 N9 C25 N8 158.8(5) . . . . ?
Cr4 N9 C25 N8 -20.2(6) . . . . ?
C26 N9 C25 C24 -24.7(7) . . . . ?
Cr4 N9 C25 C24 156.4(4) . . . . ?
C23 C24 C25 N8 -2.7(9) . . . . ?
C23 C24 C25 N9 -179.1(6) . . . . ?
C30 N10 C26 N9 179.8(5) . . . . ?
Cr5 N10 C26 N9 7.6(5) . . . . ?
C30 N10 C26 C27 3.9(7) . . . . ?
Cr5 N10 C26 C27 -168.3(3) . . . . ?
C25 N9 C26 N10 155.9(4) . . . . ?
Cr4 N9 C26 N10 -25.0(4) . . . . ?
C25 N9 C26 C27 -28.5(6) . . . . ?
Cr4 N9 C26 C27 150.6(4) . . . . ?
N10 C26 C27 C28 -2.6(7) . . . . ?
N9 C26 C27 C28 -178.0(5) . . . . ?
C26 C27 C28 C29 -0.3(9) . . . . ?
C27 C28 C29 C30 1.8(12) . . . . ?
C26 N10 C30 C29 -2.4(10) . . . . ?
Cr5 N10 C30 C29 169.6(6) . . . . ?
C28 C29 C30 N10 -0.5(13) . . . . ?

loop_
_twin_individual_id
_twin_individual_mass_fraction_refined
1 0.558(3)
2 0.442(3)
